data_2104972
loop_
_publ_author_name
'Fritz, Susanne'
'Schmidt, Horst'
'Paschke, Iris'
'Magdysyuk, Oxana V.'
'Dinnebier, Robert E.'
'Freyer, Daniela'
'Voigt, Wolfgang'

_publ_section_title
;
 CaSeO~4~&#x00B7;0.625H~2~O -- water channel occupation in a bassanite
 related structure
;
_journal_issue 4
_journal_name_full 'Acta Crystallographica Section B'
_journal_page_first 293
_journal_page_last 301
_journal_paper_doi 10.1107/S0108768111018544
_journal_volume 67
_journal_year 2011
_chemical_formula_sum 'Ca H1.25 O4.625 Se'
_chemical_formula_weight 194.30
_chemical_name_systematic
;
 ?
;
_space_group_IT_number 154
_symmetry_cell_setting trigonal
_symmetry_space_group_name_Hall 'P 32 2"'
_symmetry_space_group_name_H-M 'P 32 2 1'
_atom_sites_solution_hydrogens geom
_atom_sites_solution_primary direct
_atom_sites_solution_secondary difmap
_audit_creation_method SHELXL-97
_cell_angle_alpha 90.00
_cell_angle_beta 90.00
_cell_angle_gamma 120.00
_cell_formula_units_Z 24
_cell_length_a 14.1681(2)
_cell_length_b 14.1681(2)
_cell_length_c 13.4241(2)
_cell_measurement_pressure 101.3
_cell_measurement_reflns_used 100
_cell_measurement_temperature 296(2)
_cell_measurement_theta_max 55
_cell_measurement_theta_min 1
_cell_volume 2333.67(6)
_computing_cell_refinement Apex2
_computing_data_collection Apex2
_computing_data_reduction Apex2
_computing_molecular_graphics 'Diamond 3'
_computing_structure_refinement 'SHELXL-97 (Sheldrick, 1997)'
_computing_structure_solution 'SHELXS-97 (Sheldrick, 1990)'
_diffrn_ambient_temperature 296(2)
_diffrn_measured_fraction_theta_full 1.000
_diffrn_measured_fraction_theta_max 1.000
_diffrn_measurement_device_type 'Bruker X8 Kappa. Apex2'
_diffrn_measurement_method 'omega and phi scans'
_diffrn_radiation_monochromator graphite
_diffrn_radiation_source 'fine-focus sealed tube'
_diffrn_radiation_type MoK\a
_diffrn_radiation_wavelength 0.71073
_diffrn_reflns_av_R_equivalents 0.0538
_diffrn_reflns_av_sigmaI/netI 0.0373
_diffrn_reflns_limit_h_max 18
_diffrn_reflns_limit_h_min -18
_diffrn_reflns_limit_k_max 18
_diffrn_reflns_limit_k_min -18
_diffrn_reflns_limit_l_max 17
_diffrn_reflns_limit_l_min -17
_diffrn_reflns_number 25493
_diffrn_reflns_theta_full 27.46
_diffrn_reflns_theta_max 27.46
_diffrn_reflns_theta_min 1.66
_diffrn_standards_decay_% 0
_diffrn_standards_interval_count 0
_diffrn_standards_interval_time 0
_diffrn_standards_number 0
_exptl_absorpt_coefficient_mu 10.851
_exptl_absorpt_correction_T_max 0.7476
_exptl_absorpt_correction_T_min 0.6946
_exptl_absorpt_correction_type multi-scan
_exptl_absorpt_process_details 'Sortav (Blessing 1995)'
_exptl_crystal_colour colourless
_exptl_crystal_density_diffrn 3.318
_exptl_crystal_density_method 'not measured'
_exptl_crystal_description needle
_exptl_crystal_F_000 2214
_exptl_crystal_size_max 0.1
_exptl_crystal_size_mid 0.035
_exptl_crystal_size_min 0.01
_refine_diff_density_max 0.569
_refine_diff_density_min -0.590
_refine_ls_abs_structure_details 'Flack H D (1983), Acta Cryst. A39, 876-881'
_refine_ls_abs_structure_Flack 0.551(14)
_refine_ls_extinction_method none
_refine_ls_goodness_of_fit_ref 1.055
_refine_ls_hydrogen_treatment mixed
_refine_ls_matrix_type full
_refine_ls_number_constraints 0
_refine_ls_number_parameters 258
_refine_ls_number_reflns 3584
_refine_ls_number_restraints 5
_refine_ls_restrained_S_all 1.054
_refine_ls_R_factor_all 0.0514
_refine_ls_R_factor_gt 0.0329
_refine_ls_shift/su_max 0.007
_refine_ls_shift/su_mean 0.000
_refine_ls_structure_factor_coef Fsqd
_refine_ls_weighting_details 'calc w=1/[\s^2^(Fo^2^)+(0.0052P)^2^+3.9550P] where P=(Fo^2^+2Fc^2^)/3'
_refine_ls_weighting_scheme calc
_refine_ls_wR_factor_gt 0.0683
_refine_ls_wR_factor_ref 0.0738
_reflns_number_gt 2801
_reflns_number_total 3584
_reflns_threshold_expression >2sigma(I)
_cod_data_source_file sn5102.cif
_cod_data_source_block 296K
_cod_original_cell_volume 2333.68(6)
_cod_original_formula_sum 'Ca  H1.25 O4.625  Se'
_cod_database_code 2104972
_cod_database_fobs_code 2104972

loop_
_symmetry_equiv_pos_as_xyz
'x, y, z'
'-y, x-y, z+2/3'
'-x+y, -x, z+1/3'
'y, x, -z'
'x-y, -y, -z+1/3'
'-x, -x+y, -z+2/3'

loop_
_atom_site_type_symbol
_atom_site_label
_atom_site_fract_x
_atom_site_fract_y
_atom_site_fract_z
_atom_site_U_iso_or_equiv
_atom_site_adp_type
_atom_site_calc_flag
_atom_site_refinement_flags
_atom_site_occupancy
_atom_site_symmetry_multiplicity
Se Se1 0.50317(4) 0.77604(5) 0.08460(4) 0.00955(15) Uani d . 1 1
Se Se2 0.77513(5) 0.99674(5) 0.41646(4) 0.01115(17) Uani d . 1 1
Se Se3 0.72331(5) 0.71792(4) -0.24550(4) 0.00990(16) Uani d . 1 1
Se Se4 0.21455(5) 0.72243(5) 0.24137(4) 0.00972(14) Uani d . 1 1
Ca Ca1 0.77406(12) 1.0000 0.1667 0.0137(4) Uani d S 1 2
Ca Ca2 0.48576(9) 0.77327(10) 0.33499(8) 0.0143(2) Uani d . 1 1
Ca Ca3 0.74341(13) 0.74341(13) 0.0000 0.0130(4) Uani d S 1 2
Ca Ca4 0.71821(13) 0.71821(13) -0.5000 0.0189(5) Uani d S 1 2
Ca Ca5 0.49836(9) 0.76787(9) -0.16074(8) 0.0133(2) Uani d . 1 1
Ca Ca6 0.78786(13) 1.0000 0.6667 0.0137(4) Uani d S 1 2
O O1 0.6241(3) 0.6878(3) -0.1665(3) 0.0190(9) Uani d . 1 1
O O2 0.1934(3) 0.6194(3) 0.1706(3) 0.0159(8) Uani d . 1 1
O O3 0.4324(3) 0.7983(3) 0.0007(3) 0.0175(8) Uani d . 1 1
O O4 0.7298(3) 0.8004(3) -0.3338(3) 0.0191(9) Uani d . 1 1
O O5 0.5689(3) 0.7286(4) 0.0217(3) 0.0232(10) Uani d . 1 1
O O6 0.8727(3) 1.0630(3) 0.3342(3) 0.0201(9) Uani d . 1 1
O O7 0.8332(3) 0.7748(3) -0.1755(3) 0.0200(10) Uani d . 1 1
O O8 0.7976(4) 0.9139(3) 0.4823(3) 0.0244(10) Uani d . 1 1
O O9 0.4232(3) 0.6936(3) 0.1708(3) 0.0171(9) Uani d . 1 1
O O10 0.2926(3) 0.7366(3) 0.3367(2) 0.0168(9) Uani d . 1 1
O O11 0.7736(4) 1.0834(3) 0.4954(3) 0.0201(9) Uani d . 1 1
O O12 0.6657(4) 0.9336(4) 0.3495(3) 0.0281(11) Uani d . 1 1
O O13 0.5867(3) 0.8885(3) 0.1427(3) 0.0226(9) Uani d . 1 1
O O14 0.0976(3) 0.7001(3) 0.2832(3) 0.0191(9) Uani d . 1 1
O O15 0.2699(3) 0.8257(3) 0.1647(3) 0.0187(10) Uani d . 1 1
O O16 0.5014(4) 0.9341(4) -0.1942(4) 0.0268(11) Uani d D 1 1
O O17 0.9505(6) 1.0000 0.6667 0.084(4) Uani d SD 1 2
O O18 0.7054(4) 0.6090(3) -0.3013(3) 0.0303(11) Uani d . 1 1
O O19 0.4810(5) 0.9447(5) 0.3018(5) 0.0516(16) Uani d D 1 1
H H1 0.468(8) 0.985(7) 0.266(6) 0.077 Uiso d D 1 1
H H2 0.545(3) 0.992(6) 0.296(7) 0.077 Uiso d D 1 1
H H3 0.557(4) 0.987(5) -0.212(6) 0.077 Uiso d D 1 1
H H4 0.461(7) 0.957(8) -0.180(7) 0.077 Uiso d D 1 1
H H5 1.003(4) 1.051(5) 0.692(6) 0.077 Uiso d D 1 1

loop_
_atom_site_aniso_label
_atom_site_aniso_U_11
_atom_site_aniso_U_22
_atom_site_aniso_U_33
_atom_site_aniso_U_12
_atom_site_aniso_U_13
_atom_site_aniso_U_23
Se1 0.0089(3) 0.0106(3) 0.0074(3) 0.0036(3) -0.0007(2) -0.0008(2)
Se2 0.0143(3) 0.0105(4) 0.0080(3) 0.0058(3) 0.0004(2) 0.0009(2)
Se3 0.0108(3) 0.0117(3) 0.0085(3) 0.0066(2) -0.0002(2) -0.0008(2)
Se4 0.0104(3) 0.0116(3) 0.0080(3) 0.0061(2) 0.0002(2) -0.0004(2)
Ca1 0.0146(8) 0.0098(10) 0.0152(8) 0.0049(5) -0.0012(3) -0.0024(7)
Ca2 0.0115(6) 0.0192(7) 0.0110(5) 0.0069(6) -0.0007(5) -0.0033(5)
Ca3 0.0135(6) 0.0135(6) 0.0125(8) 0.0072(8) 0.0004(3) -0.0004(3)
Ca4 0.0237(8) 0.0237(8) 0.0167(9) 0.0174(8) 0.0013(3) -0.0013(3)
Ca5 0.0129(6) 0.0133(7) 0.0125(5) 0.0057(6) 0.0006(5) -0.0010(5)
Ca6 0.0137(6) 0.0135(11) 0.0138(7) 0.0067(5) 0.0001(3) 0.0002(7)
O1 0.022(2) 0.021(2) 0.017(2) 0.0128(19) 0.0081(17) 0.0021(17)
O2 0.019(2) 0.016(2) 0.0158(18) 0.0111(17) -0.0028(16) -0.0076(17)
O3 0.016(2) 0.027(2) 0.0098(17) 0.0100(18) -0.0050(16) 0.0036(16)
O4 0.028(3) 0.021(2) 0.0095(19) 0.014(2) -0.0031(17) 0.0044(16)
O5 0.020(2) 0.032(3) 0.021(2) 0.016(2) 0.0004(18) -0.0075(19)
O6 0.023(2) 0.021(2) 0.0146(19) 0.0095(19) 0.0103(17) 0.0050(17)
O7 0.015(2) 0.028(3) 0.015(2) 0.010(2) -0.0087(16) -0.0056(17)
O8 0.027(2) 0.025(2) 0.028(2) 0.018(2) 0.0038(19) 0.0127(19)
O9 0.021(2) 0.017(2) 0.0086(18) 0.0057(18) 0.0050(16) 0.0017(16)
O10 0.022(2) 0.023(2) 0.0089(18) 0.014(2) -0.0037(15) -0.0022(17)
O11 0.029(3) 0.015(2) 0.019(2) 0.013(2) 0.0055(18) -0.0026(17)
O12 0.027(2) 0.018(2) 0.024(2) 0.001(2) -0.0145(19) -0.0024(19)
O13 0.018(2) 0.015(2) 0.027(2) 0.002(2) -0.0053(17) -0.0125(18)
O14 0.013(2) 0.021(2) 0.024(2) 0.0091(18) 0.0066(17) -0.0002(18)
O15 0.027(3) 0.019(2) 0.013(2) 0.0133(19) 0.0036(17) 0.0065(16)
O16 0.017(3) 0.018(2) 0.044(3) 0.008(2) 0.011(2) 0.007(2)
O17 0.016(3) 0.022(5) 0.216(12) 0.011(3) -0.007(3) -0.014(6)
O18 0.029(3) 0.023(2) 0.042(3) 0.016(2) -0.002(2) -0.016(2)
O19 0.031(3) 0.031(3) 0.083(5) 0.008(3) -0.001(3) -0.009(3)

loop_
_atom_type_symbol
_atom_type_description
_atom_type_scat_dispersion_real
_atom_type_scat_dispersion_imag
_atom_type_scat_source
Ca Ca 0.2262 0.3064 'International Tables Vol C Tables 4.2.6.8 and 6.1.1.4'
Se Se -0.0929 2.2259 'International Tables Vol C Tables 4.2.6.8 and 6.1.1.4'
O O 0.0106 0.0060 'International Tables Vol C Tables 4.2.6.8 and 6.1.1.4'
H H 0.0000 0.0000 'International Tables Vol C Tables 4.2.6.8 and 6.1.1.4'

loop_
_geom_angle_atom_site_label_1
_geom_angle_atom_site_label_2
_geom_angle_atom_site_label_3
_geom_angle_site_symmetry_1
_geom_angle_site_symmetry_3
_geom_angle
O5 Se1 O13 . . 111.4(2)
O5 Se1 O9 . . 114.0(2)
O13 Se1 O9 . . 105.4(2)
O5 Se1 O3 . . 104.7(2)
O13 Se1 O3 . . 110.8(2)
O9 Se1 O3 . . 110.6(2)
O5 Se1 Ca5 . . 58.26(14)
O13 Se1 Ca5 . . 120.30(15)
O9 Se1 Ca5 . . 133.54(14)
O3 Se1 Ca5 . . 46.85(14)
O5 Se1 Ca2 . . 124.44(15)
O13 Se1 Ca2 . . 63.09(14)
O9 Se1 Ca2 . . 42.58(14)
O3 Se1 Ca2 . . 129.75(14)
Ca5 Se1 Ca2 . . 175.34(3)
O12 Se2 O8 . . 112.5(2)
O12 Se2 O11 . . 114.0(2)
O8 Se2 O11 . . 105.8(2)
O12 Se2 O6 . . 103.9(2)
O8 Se2 O6 . . 111.4(2)
O11 Se2 O6 . . 109.3(2)
O12 Se2 Ca1 . . 56.16(16)
O8 Se2 Ca1 . . 123.92(15)
O11 Se2 Ca1 . . 129.65(14)
O6 Se2 Ca1 . . 47.94(14)
O12 Se2 Ca6 . . 126.29(16)
O8 Se2 Ca6 . . 55.79(15)
O11 Se2 Ca6 . . 50.27(14)
O6 Se2 Ca6 . . 129.64(14)
Ca1 Se2 Ca6 . . 177.56(4)
O12 Se2 Ca3 . 3_675 120.05(15)
O8 Se2 Ca3 . 3_675 120.66(16)
O11 Se2 Ca3 . 3_675 76.81(15)
O6 Se2 Ca3 . 3_675 32.50(14)
Ca1 Se2 Ca3 . 3_675 71.753(16)
Ca6 Se2 Ca3 . 3_675 106.189(18)
O18 Se3 O4 . . 105.8(2)
O18 Se3 O1 . . 110.3(2)
O4 Se3 O1 . . 112.9(2)
O18 Se3 O7 . . 113.0(2)
O4 Se3 O7 . . 111.3(2)
O1 Se3 O7 . . 103.7(2)
O18 Se3 Ca3 . . 121.93(17)
O4 Se3 Ca3 . . 132.27(14)
O1 Se3 Ca3 . . 53.14(14)
O7 Se3 Ca3 . . 50.89(14)
O18 Se3 Ca4 . . 62.91(17)
O4 Se3 Ca4 . . 42.92(14)
O1 Se3 Ca4 . . 129.16(14)
O7 Se3 Ca4 . . 125.89(14)
Ca3 Se3 Ca4 . . 174.49(4)
O14 Se4 O15 . . 112.2(2)
O14 Se4 O2 . . 108.2(2)
O15 Se4 O2 . . 102.98(19)
O14 Se4 O10 . . 108.3(2)
O15 Se4 O10 . . 113.0(2)
O2 Se4 O10 . . 111.9(2)
O14 Se4 Ca2 . 2_664 114.05(14)
O15 Se4 Ca2 . 2_664 53.04(14)
O2 Se4 Ca2 . 2_664 51.21(13)
O10 Se4 Ca2 . 2_664 137.46(13)
O14 Se4 Ca5 . 2_665 73.11(14)
O15 Se4 Ca5 . 2_665 127.29(14)
O2 Se4 Ca5 . 2_665 125.86(14)
O10 Se4 Ca5 . 2_665 35.26(13)
Ca2 Se4 Ca5 2_664 2_665 172.57(3)
O13 Ca1 O13 5_675 . 74.0(2)
O13 Ca1 O7 5_675 3_675 84.40(15)
O13 Ca1 O7 . 3_675 154.19(16)
O13 Ca1 O7 5_675 4 154.19(16)
O13 Ca1 O7 . 4 84.40(15)
O7 Ca1 O7 3_675 4 119.7(2)
O13 Ca1 O6 5_675 . 89.94(14)
O13 Ca1 O6 . . 126.45(13)
O7 Ca1 O6 3_675 . 66.23(12)
O7 Ca1 O6 4 . 91.70(14)
O13 Ca1 O6 5_675 5_675 126.45(13)
O13 Ca1 O6 . 5_675 89.94(14)
O7 Ca1 O6 3_675 5_675 91.70(14)
O7 Ca1 O6 4 5_675 66.23(12)
O6 Ca1 O6 . 5_675 136.40(19)
O13 Ca1 O12 5_675 . 75.28(15)
O13 Ca1 O12 . . 69.27(13)
O7 Ca1 O12 3_675 . 119.12(12)
O7 Ca1 O12 4 . 84.03(13)
O6 Ca1 O12 . . 57.21(12)
O6 Ca1 O12 5_675 . 145.51(12)
O13 Ca1 O12 5_675 5_675 69.27(13)
O13 Ca1 O12 . 5_675 75.28(15)
O7 Ca1 O12 3_675 5_675 84.03(13)
O7 Ca1 O12 4 5_675 119.12(12)
O6 Ca1 O12 . 5_675 145.51(12)
O6 Ca1 O12 5_675 5_675 57.21(12)
O12 Ca1 O12 . 5_675 135.2(2)
O13 Ca1 Se2 5_675 . 83.02(10)
O13 Ca1 Se2 . . 98.03(10)
O7 Ca1 Se2 3_675 . 93.13(9)
O7 Ca1 Se2 4 . 86.21(9)
O6 Ca1 Se2 . . 28.52(8)
O6 Ca1 Se2 5_675 . 150.48(10)
O12 Ca1 Se2 . . 28.76(8)
O12 Ca1 Se2 5_675 . 152.29(9)
O13 Ca1 Se2 5_675 5_675 98.03(10)
O13 Ca1 Se2 . 5_675 83.02(10)
O7 Ca1 Se2 3_675 5_675 86.21(9)
O7 Ca1 Se2 4 5_675 93.13(9)
O6 Ca1 Se2 . 5_675 150.48(10)
O6 Ca1 Se2 5_675 5_675 28.52(8)
O12 Ca1 Se2 . 5_675 152.29(9)
O12 Ca1 Se2 5_675 5_675 28.76(8)
Se2 Ca1 Se2 . 5_675 178.69(6)
O13 Ca1 Ca3 5_675 3_675 75.20(10)
O13 Ca1 Ca3 . 3_675 142.56(11)
O7 Ca1 Ca3 3_675 3_675 36.44(9)
O7 Ca1 Ca3 4 3_675 117.74(12)
O6 Ca1 Ca3 . 3_675 33.33(9)
O6 Ca1 Ca3 5_675 3_675 125.81(10)
O12 Ca1 Ca3 . 3_675 82.72(8)
O12 Ca1 Ca3 5_675 3_675 112.55(10)
Se2 Ca1 Ca3 . 3_675 57.319(14)
Se2 Ca1 Ca3 5_675 3_675 122.16(2)
O13 Ca1 Ca3 5_675 . 142.56(11)
O13 Ca1 Ca3 . . 75.20(10)
O7 Ca1 Ca3 3_675 . 117.74(12)
O7 Ca1 Ca3 4 . 36.44(9)
O6 Ca1 Ca3 . . 125.81(10)
O6 Ca1 Ca3 5_675 . 33.33(9)
O12 Ca1 Ca3 . . 112.55(10)
O12 Ca1 Ca3 5_675 . 82.72(8)
Se2 Ca1 Ca3 . . 122.16(2)
Se2 Ca1 Ca3 5_675 . 57.319(14)
Ca3 Ca1 Ca3 3_675 . 140.59(6)
O18 Ca2 O12 4 . 76.01(16)
O18 Ca2 O9 4 . 79.28(16)
O12 Ca2 O9 . . 118.35(14)
O18 Ca2 O19 4 . 136.64(19)
O12 Ca2 O19 . . 68.39(19)
O9 Ca2 O19 . . 96.26(18)
O18 Ca2 O10 4 . 147.72(15)
O12 Ca2 O10 . . 135.75(16)
O9 Ca2 O10 . . 78.85(13)
O19 Ca2 O10 . . 69.41(17)
O18 Ca2 O3 4 3_565 75.18(14)
O12 Ca2 O3 . 3_565 149.50(17)
O9 Ca2 O3 . 3_565 65.33(13)
O19 Ca2 O3 . 3_565 141.89(17)
O10 Ca2 O3 . 3_565 74.23(13)
O18 Ca2 O2 4 3_565 127.79(15)
O12 Ca2 O2 . 3_565 92.63(14)
O9 Ca2 O2 . 3_565 144.63(13)
O19 Ca2 O2 . 3_565 78.80(17)
O10 Ca2 O2 . 3_565 66.56(11)
O3 Ca2 O2 3_565 3_565 97.11(13)
O18 Ca2 O15 4 3_565 68.13(14)
O12 Ca2 O15 . 3_565 78.86(14)
O9 Ca2 O15 . 3_565 138.34(14)
O19 Ca2 O15 . 3_565 125.21(18)
O10 Ca2 O15 . 3_565 116.57(12)
O3 Ca2 O15 3_565 3_565 81.33(13)
O2 Ca2 O15 3_565 3_565 59.68(12)
O18 Ca2 O13 4 . 79.25(14)
O12 Ca2 O13 . . 64.49(12)
O9 Ca2 O13 . . 55.81(12)
O19 Ca2 O13 . . 63.68(17)
O10 Ca2 O13 . . 107.04(12)
O3 Ca2 O13 3_565 . 118.90(11)
O2 Ca2 O13 3_565 . 140.90(13)
O15 Ca2 O13 3_565 . 135.77(12)
O18 Ca2 Se4 4 3_565 97.89(12)
O12 Ca2 Se4 . 3_565 80.90(10)
O9 Ca2 Se4 . 3_565 158.55(10)
O19 Ca2 Se4 . 3_565 100.04(15)
O10 Ca2 Se4 . 3_565 93.91(8)
O3 Ca2 Se4 3_565 3_565 93.32(9)
O2 Ca2 Se4 3_565 3_565 30.10(8)
O15 Ca2 Se4 3_565 3_565 30.15(8)
O13 Ca2 Se4 . 3_565 145.02(8)
O18 Ca2 Se1 4 . 75.83(12)
O12 Ca2 Se1 . . 91.87(10)
O9 Ca2 Se1 . . 27.00(9)
O19 Ca2 Se1 . . 81.29(15)
O10 Ca2 Se1 . . 94.44(8)
O3 Ca2 Se1 3_565 . 90.65(9)
O2 Ca2 Se1 3_565 . 156.31(9)
O15 Ca2 Se1 3_565 . 143.94(9)
O13 Ca2 Se1 . . 28.95(7)
Se4 Ca2 Se1 3_565 . 171.46(4)
O18 Ca2 Ca5 4 2_665 144.06(12)
O12 Ca2 Ca5 . 2_665 122.19(12)
O9 Ca2 Ca5 . 2_665 110.75(10)
O19 Ca2 Ca5 . 2_665 78.09(15)
O10 Ca2 Ca5 . 2_665 34.04(8)
O3 Ca2 Ca5 3_565 2_665 78.24(9)
O2 Ca2 Ca5 3_565 2_665 33.88(9)
O15 Ca2 Ca5 3_565 2_665 84.40(9)
O13 Ca2 Ca5 . 2_665 135.57(10)
Se4 Ca2 Ca5 3_565 2_665 59.87(3)
Se1 Ca2 Ca5 . 2_665 128.46(4)
O5 Ca3 O5 4 . 111.8(2)
O5 Ca3 O6 4 2_764 84.17(14)
O5 Ca3 O6 . 2_764 163.12(16)
O5 Ca3 O6 4 5_675 163.12(16)
O5 Ca3 O6 . 5_675 84.17(14)
O6 Ca3 O6 2_764 5_675 80.6(2)
O5 Ca3 O7 4 4 121.31(13)
O5 Ca3 O7 . 4 81.35(14)
O6 Ca3 O7 2_764 4 85.56(13)
O6 Ca3 O7 5_675 4 64.87(12)
O5 Ca3 O7 4 . 81.35(14)
O5 Ca3 O7 . . 121.31(13)
O6 Ca3 O7 2_764 . 64.87(12)
O6 Ca3 O7 5_675 . 85.56(13)
O7 Ca3 O7 4 . 141.56(19)
O5 Ca3 O1 4 . 82.99(14)
O5 Ca3 O1 . . 66.56(13)
O6 Ca3 O1 2_764 . 123.14(11)
O6 Ca3 O1 5_675 . 99.22(12)
O7 Ca3 O1 4 . 145.87(12)
O7 Ca3 O1 . . 58.50(11)
O5 Ca3 O1 4 4 66.56(13)
O5 Ca3 O1 . 4 82.99(14)
O6 Ca3 O1 2_764 4 99.22(12)
O6 Ca3 O1 5_675 4 123.14(11)
O7 Ca3 O1 4 4 58.50(11)
O7 Ca3 O1 . 4 145.87(12)
O1 Ca3 O1 . 4 124.78(18)
O5 Ca3 Se3 4 . 78.93(10)
O5 Ca3 Se3 . . 94.74(9)
O6 Ca3 Se3 2_764 . 93.79(9)
O6 Ca3 Se3 5_675 . 94.73(9)
O7 Ca3 Se3 4 . 159.46(9)
O7 Ca3 Se3 . . 29.28(8)
O1 Ca3 Se3 . . 29.35(8)
O1 Ca3 Se3 4 . 141.37(10)
O5 Ca3 Se3 4 4 94.74(9)
O5 Ca3 Se3 . 4 78.93(10)
O6 Ca3 Se3 2_764 4 94.73(9)
O6 Ca3 Se3 5_675 4 93.79(9)
O7 Ca3 Se3 4 4 29.28(8)
O7 Ca3 Se3 . 4 159.46(9)
O1 Ca3 Se3 . 4 141.37(10)
O1 Ca3 Se3 4 4 29.35(8)
Se3 Ca3 Se3 . 4 168.81(6)
O5 Ca3 Se2 4 2_764 74.81(11)
O5 Ca3 Se2 . 2_764 155.00(9)
O6 Ca3 Se2 2_764 2_764 21.50(8)
O6 Ca3 Se2 5_675 2_764 93.12(11)
O7 Ca3 Se2 4 2_764 75.07(10)
O7 Ca3 Se2 . 2_764 83.08(9)
O1 Ca3 Se2 . 2_764 138.15(8)
O1 Ca3 Se2 4 2_764 77.73(9)
Se3 Ca3 Se2 . 2_764 110.26(2)
Se3 Ca3 Se2 4 2_764 76.456(17)
O5 Ca3 Se2 4 5_675 155.00(9)
O5 Ca3 Se2 . 5_675 74.81(11)
O6 Ca3 Se2 2_764 5_675 93.12(11)
O6 Ca3 Se2 5_675 5_675 21.50(8)
O7 Ca3 Se2 4 5_675 83.08(9)
O7 Ca3 Se2 . 5_675 75.07(10)
O1 Ca3 Se2 . 5_675 77.73(9)
O1 Ca3 Se2 4 5_675 138.15(8)
Se3 Ca3 Se2 . 5_675 76.457(17)
Se3 Ca3 Se2 4 5_675 110.26(2)
Se2 Ca3 Se2 2_764 5_675 109.88(5)
O15 Ca4 O15 3_564 6_654 127.0(2)
O15 Ca4 O8 3_564 4 152.29(16)
O15 Ca4 O8 6_654 4 80.27(14)
O15 Ca4 O8 3_564 1_554 80.27(14)
O15 Ca4 O8 6_654 1_554 152.29(16)
O8 Ca4 O8 4 1_554 73.2(2)
O15 Ca4 O4 3_564 . 79.47(13)
O15 Ca4 O4 6_654 . 114.93(12)
O8 Ca4 O4 4 . 84.37(15)
O8 Ca4 O4 1_554 . 70.61(13)
O15 Ca4 O4 3_564 4_554 114.93(12)
O15 Ca4 O4 6_654 4_554 79.47(13)
O8 Ca4 O4 4 4_554 70.61(13)
O8 Ca4 O4 1_554 4_554 84.37(15)
O4 Ca4 O4 . 4_554 148.9(2)
O15 Ca4 O18 3_564 4_554 61.01(11)
O15 Ca4 O18 6_654 4_554 103.37(12)
O8 Ca4 O18 4 4_554 122.87(12)
O8 Ca4 O18 1_554 4_554 85.04(13)
O4 Ca4 O18 . 4_554 136.68(12)
O4 Ca4 O18 4_554 4_554 54.88(12)
O15 Ca4 O18 3_564 . 103.37(12)
O15 Ca4 O18 6_654 . 61.01(11)
O8 Ca4 O18 4 . 85.04(13)
O8 Ca4 O18 1_554 . 122.87(12)
O4 Ca4 O18 . . 54.88(12)
O4 Ca4 O18 4_554 . 136.68(12)
O18 Ca4 O18 4_554 . 146.99(18)
O15 Ca4 Se3 3_564 . 91.89(8)
O15 Ca4 Se3 6_654 . 88.62(8)
O8 Ca4 Se3 4 . 83.25(10)
O8 Ca4 Se3 1_554 . 95.82(10)
O4 Ca4 Se3 . . 26.64(9)
O4 Ca4 Se3 4_554 . 152.68(10)
O18 Ca4 Se3 4_554 . 152.44(8)
O18 Ca4 Se3 . . 28.25(8)
O15 Ca4 Se3 3_564 4_554 88.62(8)
O15 Ca4 Se3 6_654 4_554 91.89(8)
O8 Ca4 Se3 4 4_554 95.82(10)
O8 Ca4 Se3 1_554 4_554 83.25(10)
O4 Ca4 Se3 . 4_554 152.68(10)
O4 Ca4 Se3 4_554 4_554 26.64(9)
O18 Ca4 Se3 4_554 4_554 28.25(8)
O18 Ca4 Se3 . 4_554 152.44(8)
Se3 Ca4 Se3 . 4_554 178.86(7)
O15 Ca4 Ca6 3_564 1_554 73.64(10)
O15 Ca4 Ca6 6_654 1_554 143.64(9)
O8 Ca4 Ca6 4 1_554 80.65(11)
O8 Ca4 Ca6 1_554 1_554 38.69(9)
O4 Ca4 Ca6 . 1_554 32.30(9)
O4 Ca4 Ca6 4_554 1_554 122.06(12)
O18 Ca4 Ca6 4_554 1_554 112.99(8)
O18 Ca4 Ca6 . 1_554 86.74(8)
Se3 Ca4 Ca6 . 1_554 58.568(15)
Se3 Ca4 Ca6 4_554 1_554 120.65(3)
O15 Ca4 Ca6 3_564 2_763 143.64(9)
O15 Ca4 Ca6 6_654 2_763 73.64(10)
O8 Ca4 Ca6 4 2_763 38.69(9)
O8 Ca4 Ca6 1_554 2_763 80.65(11)
O4 Ca4 Ca6 . 2_763 122.06(12)
O4 Ca4 Ca6 4_554 2_763 32.30(9)
O18 Ca4 Ca6 4_554 2_763 86.74(8)
O18 Ca4 Ca6 . 2_763 112.99(8)
Se3 Ca4 Ca6 . 2_763 120.65(3)
Se3 Ca4 Ca6 4_554 2_763 58.568(15)
Ca6 Ca4 Ca6 1_554 2_763 108.09(6)
O16 Ca5 O2 . 2_664 142.24(15)
O16 Ca5 O10 . 3_564 91.05(16)
O2 Ca5 O10 2_664 3_564 70.55(13)
O16 Ca5 O11 . 5_675 71.73(15)
O2 Ca5 O11 2_664 5_675 144.68(14)
O10 Ca5 O11 3_564 5_675 108.40(13)
O16 Ca5 O3 . . 79.33(15)
O2 Ca5 O3 2_664 . 95.84(13)
O10 Ca5 O3 3_564 . 143.36(14)
O11 Ca5 O3 5_675 . 101.98(13)
O16 Ca5 O9 . 2_664 71.98(14)
O2 Ca5 O9 2_664 2_664 72.08(13)
O10 Ca5 O9 3_564 2_664 78.11(13)
O11 Ca5 O9 5_675 2_664 143.20(15)
O3 Ca5 O9 . 2_664 65.28(12)
O16 Ca5 O1 . . 139.94(15)
O2 Ca5 O1 2_664 . 74.37(13)
O10 Ca5 O1 3_564 . 89.05(14)
O11 Ca5 O1 5_675 . 70.31(14)
O3 Ca5 O1 . . 120.78(12)
O9 Ca5 O1 2_664 . 146.39(14)
O16 Ca5 O5 . . 122.03(15)
O2 Ca5 O5 2_664 . 83.97(13)
O10 Ca5 O5 3_564 . 146.45(14)
O11 Ca5 O5 5_675 . 80.00(13)
O3 Ca5 O5 . . 58.29(12)
O9 Ca5 O5 2_664 . 115.08(12)
O1 Ca5 O5 . . 62.60(12)
O16 Ca5 Se1 . . 99.46(12)
O2 Ca5 Se1 2_664 . 92.38(9)
O10 Ca5 Se1 3_564 . 161.86(10)
O11 Ca5 Se1 5_675 . 89.02(9)
O3 Ca5 Se1 . . 28.82(8)
O9 Ca5 Se1 2_664 . 91.05(9)
O1 Ca5 Se1 . . 92.26(9)
O5 Ca5 Se1 . . 29.66(8)
O16 Ca5 Se4 . 3_564 76.16(12)
O2 Ca5 Se4 2_664 3_564 92.84(9)
O10 Ca5 Se4 3_564 3_564 23.05(9)
O11 Ca5 Se4 5_675 3_564 86.89(9)
O3 Ca5 Se4 . 3_564 149.77(10)
O9 Ca5 Se4 2_664 3_564 90.27(8)
O1 Ca5 Se4 . 3_564 89.44(9)
O5 Ca5 Se4 . 3_564 151.73(9)
Se1 Ca5 Se4 . 3_564 174.77(4)
O16 Ca5 Ca2 . 3_564 114.35(13)
O2 Ca5 Ca2 2_664 3_564 36.31(9)
O10 Ca5 Ca2 3_564 3_564 35.71(9)
O11 Ca5 Ca2 5_675 3_564 139.67(10)
O3 Ca5 Ca2 . 3_564 118.34(10)
O9 Ca5 Ca2 2_664 3_564 63.95(10)
O1 Ca5 Ca2 . 3_564 87.56(10)
O5 Ca5 Ca2 . 3_564 119.81(9)
Se1 Ca5 Ca2 . 3_564 126.24(4)
Se4 Ca5 Ca2 3_564 3_564 58.76(3)
O16 Ca5 Ca2 . 2_664 80.90(11)
O2 Ca5 Ca2 2_664 2_664 74.95(9)
O10 Ca5 Ca2 3_564 2_664 109.05(10)
O11 Ca5 Ca2 5_675 2_664 133.43(10)
O3 Ca5 Ca2 . 2_664 34.77(9)
O9 Ca5 Ca2 2_664 2_664 32.31(8)
O1 Ca5 Ca2 . 2_664 136.24(9)
O5 Ca5 Ca2 . 2_664 83.84(9)
Se1 Ca5 Ca2 . 2_664 58.77(3)
Se4 Ca5 Ca2 3_564 2_664 122.53(3)
Ca2 Ca5 Ca2 3_564 2_664 85.80(2)
O17 Ca6 O14 . 4_566 144.62(10)
O17 Ca6 O14 . 3_565 144.62(10)
O14 Ca6 O14 4_566 3_565 70.8(2)
O17 Ca6 O4 . 1_556 76.42(10)
O14 Ca6 O4 4_566 1_556 133.06(15)
O14 Ca6 O4 3_565 1_556 72.55(14)
O17 Ca6 O4 . 5_675 76.42(10)
O14 Ca6 O4 4_566 5_675 72.55(14)
O14 Ca6 O4 3_565 5_675 133.06(15)
O4 Ca6 O4 1_556 5_675 152.8(2)
O17 Ca6 O11 . 5_676 107.48(10)
O14 Ca6 O11 4_566 5_676 72.76(13)
O14 Ca6 O11 3_565 5_676 78.84(13)
O4 Ca6 O11 1_556 5_676 72.29(12)
O4 Ca6 O11 5_675 5_676 116.44(11)
O17 Ca6 O11 . . 107.48(10)
O14 Ca6 O11 4_566 . 78.84(13)
O14 Ca6 O11 3_565 . 72.76(13)
O4 Ca6 O11 1_556 . 116.44(11)
O4 Ca6 O11 5_675 . 72.29(12)
O11 Ca6 O11 5_676 . 145.0(2)
O17 Ca6 O8 . 5_676 74.46(9)
O14 Ca6 O8 4_566 5_676 77.06(13)
O14 Ca6 O8 3_565 5_676 131.36(13)
O4 Ca6 O8 1_556 5_676 107.89(12)
O4 Ca6 O8 5_675 5_676 64.34(12)
O11 Ca6 O8 5_676 5_676 56.98(12)
O11 Ca6 O8 . 5_676 134.90(12)
O17 Ca6 O8 . . 74.46(9)
O14 Ca6 O8 4_566 . 131.36(13)
O14 Ca6 O8 3_565 . 77.06(13)
O4 Ca6 O8 1_556 . 64.34(12)
O4 Ca6 O8 5_675 . 107.89(12)
O11 Ca6 O8 5_676 . 134.90(12)
O11 Ca6 O8 . . 56.98(11)
O8 Ca6 O8 5_676 . 148.92(19)
O17 Ca6 Se2 . 5_676 92.68(3)
O14 Ca6 Se2 4_566 5_676 70.88(10)
O14 Ca6 Se2 3_565 5_676 104.55(10)
O4 Ca6 Se2 1_556 5_676 91.45(8)
O4 Ca6 Se2 5_675 5_676 89.81(8)
O11 Ca6 Se2 5_676 5_676 28.38(8)
O11 Ca6 Se2 . 5_676 148.40(9)
O8 Ca6 Se2 5_676 5_676 28.72(8)
O8 Ca6 Se2 . 5_676 154.43(9)
O17 Ca6 Se2 . . 92.68(3)
O14 Ca6 Se2 4_566 . 104.55(10)
O14 Ca6 Se2 3_565 . 70.88(10)
O4 Ca6 Se2 1_556 . 89.81(8)
O4 Ca6 Se2 5_675 . 91.45(8)
O11 Ca6 Se2 5_676 . 148.40(9)
O11 Ca6 Se2 . . 28.38(8)
O8 Ca6 Se2 5_676 . 154.43(9)
O8 Ca6 Se2 . . 28.72(8)
Se2 Ca6 Se2 5_676 . 174.64(6)
O17 Ca6 Ca4 . 3_676 76.23(3)
O14 Ca6 Ca4 4_566 3_676 68.46(10)
O14 Ca6 Ca4 3_565 3_676 139.05(11)
O4 Ca6 Ca4 1_556 3_676 137.58(10)
O4 Ca6 Ca4 5_675 3_676 31.79(8)
O11 Ca6 Ca4 5_676 3_676 85.87(8)
O11 Ca6 Ca4 . 3_676 102.41(9)
O8 Ca6 Ca4 5_676 3_676 32.88(8)
O8 Ca6 Ca4 . 3_676 135.42(10)
Se2 Ca6 Ca4 5_676 3_676 58.290(15)
Se2 Ca6 Ca4 . 3_676 123.221(17)
Se3 O1 Ca5 . . 127.2(2)
Se3 O1 Ca3 . . 97.51(18)
Ca5 O1 Ca3 . . 108.87(14)
Se4 O2 Ca5 . 3_565 131.9(2)
Se4 O2 Ca2 . 2_664 98.69(17)
Ca5 O2 Ca2 3_565 2_664 109.80(14)
Se1 O3 Ca5 . . 104.33(19)
Se1 O3 Ca2 . 2_664 124.8(2)
Ca5 O3 Ca2 . 2_664 111.31(14)
Se3 O4 Ca4 . . 110.4(2)
Se3 O4 Ca6 . 1_554 132.1(2)
Ca4 O4 Ca6 . 1_554 115.91(14)
Se1 O5 Ca3 . . 143.6(2)
Se1 O5 Ca5 . . 92.09(17)
Ca3 O5 Ca5 . . 109.39(14)
Se2 O6 Ca3 . 3_675 126.0(2)
Se2 O6 Ca1 . . 103.54(19)
Ca3 O6 Ca1 3_675 . 111.04(14)
Se3 O7 Ca1 . 2_764 136.8(2)
Se3 O7 Ca3 . . 99.83(18)
Ca1 O7 Ca3 2_764 . 110.88(14)
Se2 O8 Ca4 . 1_556 137.1(2)
Se2 O8 Ca6 . . 95.50(18)
Ca4 O8 Ca6 1_556 . 108.43(14)
Se1 O9 Ca2 . . 110.4(2)
Se1 O9 Ca5 . 3_565 134.6(2)
Ca2 O9 Ca5 . 3_565 114.48(14)
Se4 O10 Ca5 . 2_665 121.7(2)
Se4 O10 Ca2 . . 128.03(19)
Ca5 O10 Ca2 2_665 . 110.25(13)
Se2 O11 Ca5 . 5_675 137.7(2)
Se2 O11 Ca6 . . 101.34(18)
Ca5 O11 Ca6 5_675 . 119.70(15)
Se2 O12 Ca2 . . 145.8(2)
Se2 O12 Ca1 . . 95.09(19)
Ca2 O12 Ca1 . . 112.76(15)
Se1 O13 Ca1 . . 138.7(2)
Se1 O13 Ca2 . . 87.97(16)
Ca1 O13 Ca2 . . 108.70(14)
Se4 O14 Ca6 . 2_664 143.2(2)
Se4 O15 Ca4 . 2_665 132.3(2)
Se4 O15 Ca2 . 2_664 96.81(18)
Ca4 O15 Ca2 2_665 2_664 121.37(14)
Se3 O18 Ca2 . 4 147.7(3)
Se3 O18 Ca4 . . 88.84(19)
Ca2 O18 Ca4 4 . 105.02(15)

loop_
_geom_bond_atom_site_label_1
_geom_bond_atom_site_label_2
_geom_bond_site_symmetry_2
_geom_bond_distance
Se1 O5 . 1.632(4)
Se1 O13 . 1.632(4)
Se1 O9 . 1.632(4)
Se1 O3 . 1.639(3)
Se1 Ca5 . 3.2951(11)
Se1 Ca2 . 3.3690(12)
Se2 O12 . 1.620(4)
Se2 O8 . 1.623(4)
Se2 O11 . 1.630(4)
Se2 O6 . 1.647(4)
Se2 Ca1 . 3.3537(5)
Se2 Ca6 . 3.3627(5)
Se2 Ca3 3_675 3.6360(11)
Se3 O18 . 1.618(4)
Se3 O4 . 1.635(4)
Se3 O1 . 1.637(4)
Se3 O7 . 1.644(4)
Se3 Ca3 . 3.3120(6)
Se3 Ca4 . 3.4173(5)
Se4 O14 . 1.623(4)
Se4 O15 . 1.634(4)
Se4 O2 . 1.639(3)
Se4 O10 . 1.637(3)
Se4 Ca2 2_664 3.2295(12)
Se4 Ca5 2_665 3.5579(12)
Ca1 O13 5_675 2.335(4)
Ca1 O13 . 2.335(4)
Ca1 O7 3_675 2.371(4)
Ca1 O7 4 2.371(4)
Ca1 O6 . 2.561(4)
Ca1 O6 5_675 2.561(4)
Ca1 O12 . 2.796(4)
Ca1 O12 5_675 2.796(4)
Ca1 Se2 5_675 3.3537(5)
Ca1 Ca3 3_675 4.1026(10)
Ca1 Ca3 . 4.1026(10)
Ca2 O18 4 2.419(4)
Ca2 O12 . 2.431(4)
Ca2 O9 . 2.432(4)
Ca2 O19 . 2.503(7)
Ca2 O10 . 2.517(4)
Ca2 O3 3_565 2.536(4)
Ca2 O2 3_565 2.546(4)
Ca2 O15 3_565 2.599(4)
Ca2 O13 . 3.006(4)
Ca2 Se4 3_565 3.2295(12)
Ca2 Ca5 2_665 4.0457(16)
Ca3 O5 4 2.391(4)
Ca3 O5 . 2.391(4)
Ca3 O6 2_764 2.415(4)
Ca3 O6 5_675 2.415(4)
Ca3 O7 4 2.608(4)
Ca3 O7 . 2.608(4)
Ca3 O1 . 2.673(4)
Ca3 O1 4 2.673(4)
Ca3 Se3 4 3.3120(6)
Ca3 Se2 2_764 3.6360(11)
Ca3 Se2 5_675 3.6360(11)
Ca4 O15 3_564 2.390(4)
Ca4 O15 6_654 2.390(4)
Ca4 O8 4 2.427(4)
Ca4 O8 1_554 2.427(4)
Ca4 O4 . 2.483(4)
Ca4 O4 4_554 2.483(4)
Ca4 O18 4_554 3.043(5)
Ca4 O18 . 3.043(5)
Ca4 Se3 4_554 3.4173(5)
Ca4 Ca6 1_554 4.2402(12)
Ca4 Ca6 2_763 4.2402(12)
Ca5 O16 . 2.377(5)
Ca5 O2 2_664 2.397(4)
Ca5 O10 3_564 2.414(4)
Ca5 O11 5_675 2.470(4)
Ca5 O3 . 2.481(4)
Ca5 O9 2_664 2.493(4)
Ca5 O1 . 2.547(4)
Ca5 O5 . 2.804(4)
Ca5 Se4 3_564 3.5579(12)
Ca5 Ca2 3_564 4.0457(16)
Ca5 Ca2 2_664 4.1424(17)
Ca6 O17 . 2.304(9)
Ca6 O14 4_566 2.374(4)
Ca6 O14 3_565 2.374(4)
Ca6 O4 1_556 2.519(4)
Ca6 O4 5_675 2.519(4)
Ca6 O11 5_676 2.638(4)
Ca6 O11 . 2.638(4)
Ca6 O8 5_676 2.794(4)
Ca6 O8 . 2.794(4)
Ca6 Se2 5_676 3.3627(5)
Ca6 Ca4 3_676 4.2402(12)
O2 Ca5 3_565 2.397(4)
O2 Ca2 2_664 2.546(4)
O3 Ca2 2_664 2.536(4)
O4 Ca6 1_554 2.519(4)
O6 Ca3 3_675 2.415(4)
O7 Ca1 2_764 2.371(4)
O8 Ca4 1_556 2.427(4)
O9 Ca5 3_565 2.493(4)
O10 Ca5 2_665 2.414(4)
O11 Ca5 5_675 2.470(4)
O14 Ca6 2_664 2.374(4)
O15 Ca4 2_665 2.390(4)
O15 Ca2 2_664 2.599(4)
O18 Ca2 4 2.419(4)
